data_7720686
loop_
_publ_author_name
'Shibata, Kaname'
'Michiue, Kenji'
'Motuzis, Ignas'
'Elsegood, Mark R. J.'
'Redshaw, Carl'

_publ_section_title
;
 Vanadyl complexes supported by O,O- and N,O-chelate ligation: structures
 and polymerization catalysis.
;
_journal_issue 14
_journal_name_full 'Dalton transactions (Cambridge, England : 2003)'
_journal_page_first 5644
_journal_page_last 5666
_journal_paper_doi 10.1039/d6dt00387g
_journal_volume 55
_journal_year 2026
_chemical_formula_moiety 'C38 H40 Br4 N2 O3 V'
_chemical_formula_sum 'C38 H40 Br4 N2 O3 V'
_chemical_formula_weight 943.30
_space_group_crystal_system triclinic
_space_group_IT_number 2
_space_group_name_Hall '-P 1'
_space_group_name_H-M_alt 'P -1'
_atom_sites_solution_hydrogens geom
_atom_sites_solution_primary iterative
_audit_creation_method SHELXL-2018/3
_audit_update_record
;
2026-01-19 deposited with the CCDC.	2026-03-10 downloaded from the CCDC.
;
_cell_angle_alpha 62.6056(16)
_cell_angle_beta 86.1615(10)
_cell_angle_gamma 82.3521(11)
_cell_formula_units_Z 1
_cell_length_a 8.68820(9)
_cell_length_b 10.9641(2)
_cell_length_c 11.34682(16)
_cell_measurement_reflns_used 23360
_cell_measurement_temperature 100(2)
_cell_measurement_theta_max 75.17
_cell_measurement_theta_min 4.34
_cell_volume 951.11(3)
_computing_cell_refinement 'CrysAlisPro 1.171.42.74a (Rigaku OD, 2022)'
_computing_data_collection 'CrysAlisPro 1.171.42.74a (Rigaku OD, 2022)'
_computing_data_reduction 'CrysAlisPro 1.171.42.74a (Rigaku OD, 2022)'
_computing_molecular_graphics 'Bruker SHELXTL'
_computing_publication_material 'Bruker SHELXTL'
_computing_structure_refinement 'SHELXL-2018/3 (Sheldrick, 2018)'
_computing_structure_solution 'SHELXT-2018/2 (Sheldrick, 2015)'
_diffrn_ambient_temperature 100(2)
_diffrn_detector_area_resol_mean 10
_diffrn_measured_fraction_theta_full 0.995
_diffrn_measured_fraction_theta_max 0.992
_diffrn_measurement_device 'four-circle diffractometer'
_diffrn_measurement_device_type
; 
Rigaku 007HF diffractometer with HF Varimax confocal mirrors, 
an UG2 goniometer and HyPix 6000HE detector 
;
_diffrn_measurement_method 'profile data from \w-scans'
_diffrn_radiation_collimation 0.3
_diffrn_radiation_type CuK\a
_diffrn_radiation_wavelength 1.54178
_diffrn_reflns_av_R_equivalents 0.0333
_diffrn_reflns_av_unetI/netI 0.0153
_diffrn_reflns_Laue_measured_fraction_full 0.995
_diffrn_reflns_Laue_measured_fraction_max 0.992
_diffrn_reflns_limit_h_max 10
_diffrn_reflns_limit_h_min -10
_diffrn_reflns_limit_k_max 10
_diffrn_reflns_limit_k_min -13
_diffrn_reflns_limit_l_max 13
_diffrn_reflns_limit_l_min -13
_diffrn_reflns_number 32631
_diffrn_reflns_point_group_measured_fraction_full 0.995
_diffrn_reflns_point_group_measured_fraction_max 0.992
_diffrn_reflns_theta_full 67.679
_diffrn_reflns_theta_max 70.062
_diffrn_reflns_theta_min 4.389
_diffrn_source 'Rotating anode'
_exptl_absorpt_coefficient_mu 7.402
_exptl_absorpt_correction_T_max 1.000
_exptl_absorpt_correction_T_min 0.696
_exptl_absorpt_correction_type multi-scan
_exptl_absorpt_process_details
; 
CrysAlisPro 1.171.42.74a (Rigaku Oxford Diffraction, 2022) 
Empirical absorption correction using spherical harmonics, 
implemented in SCALE3 ABSPACK scaling algorithm. 
;
_exptl_crystal_colour 'dark green'
_exptl_crystal_density_diffrn 1.647
_exptl_crystal_density_method 'not measured'
_exptl_crystal_description block
_exptl_crystal_F_000 469
_exptl_crystal_recrystallization_method 'Re-crystallisation from solvent: acetonitrile'
_exptl_crystal_size_max 0.200
_exptl_crystal_size_mid 0.060
_exptl_crystal_size_min 0.060
_refine_diff_density_max 1.656
_refine_diff_density_min -1.772
_refine_diff_density_rms 0.067
_refine_ls_extinction_coef 0.00053(8)
_refine_ls_extinction_expression Fc^*^=kFc[1+0.001xFc^2^\l^3^/sin(2\q)]^-1/4^
_refine_ls_extinction_method 'SHELXL-2018/3 (Sheldrick 2018)'
_refine_ls_goodness_of_fit_ref 1.046
_refine_ls_hydrogen_treatment constr
_refine_ls_matrix_type full
_refine_ls_number_parameters 231
_refine_ls_number_reflns 3587
_refine_ls_number_restraints 0
_refine_ls_restrained_S_all 1.046
_refine_ls_R_factor_all 0.0330
_refine_ls_R_factor_gt 0.0320
_refine_ls_shift/su_max 0.000
_refine_ls_shift/su_mean 0.000
_refine_ls_structure_factor_coef Fsqd
_refine_ls_weighting_details 'w=1/[\s^2^(Fo^2^)+(0.0114P)^2^+2.3167P] where P=(Fo^2^+2Fc^2^)/3'
_refine_ls_weighting_scheme calc
_refine_ls_wR_factor_gt 0.0665
_refine_ls_wR_factor_ref 0.0670
_reflns_Friedel_coverage 0.000
_reflns_number_gt 3463
_reflns_number_total 3587
_reflns_threshold_expression 'I > 2\s(I)'
_cod_data_source_file d6dt00387g2.cif
_cod_data_source_block 6
_cod_depositor_comments 'Adding full bibliography for 7720679--7720691.cif.'
_cod_database_code 7720686
_shelx_shelxl_version_number 2018/3
_shelx_space_group_comment
; 
The symmetry employed for this shelxl refinement is uniquely defined 
by the following loop, which should always be used as a source of 
symmetry information in preference to the above space-group names. 
They are only intended as comments. 
;
_shelx_estimated_absorpt_t_min 0.319
_shelx_estimated_absorpt_t_max 0.665

loop_
_space_group_symop_operation_xyz
'x, y, z'
'-x, -y, -z'

loop_
_atom_site_label
_atom_site_type_symbol
_atom_site_fract_x
_atom_site_fract_y
_atom_site_fract_z
_atom_site_U_iso_or_equiv
_atom_site_adp_type
_atom_site_occupancy
_atom_site_site_symmetry_order
_atom_site_calc_flag
_atom_site_refinement_flags_posn
_atom_site_refinement_flags_adp
_atom_site_refinement_flags_occupancy
_atom_site_disorder_assembly
_atom_site_disorder_group
V1 V 0.45174(10) 0.52984(9) 0.47828(8) 0.01963(19) Uani 0.5 1 d . . P . .
O2 O 0.2929(4) 0.6230(4) 0.4196(4) 0.0260(8) Uani 0.5 1 d . . P . .
O1 O 0.3976(3) 0.3479(2) 0.57452(19) 0.0345(5) Uani 1 1 d . . . . .
C1 C 0.3619(3) 0.2596(3) 0.5356(3) 0.0252(6) Uani 1 1 d . . . . .
C2 C 0.2718(3) 0.1522(3) 0.6167(3) 0.0291(6) Uani 1 1 d . . . . .
Br1 Br 0.19772(5) 0.14340(4) 0.78087(3) 0.04666(12) Uani 1 1 d . . . . .
C3 C 0.2320(3) 0.0576(3) 0.5798(3) 0.0273(6) Uani 1 1 d . . . . .
H3 H 0.170883 -0.012867 0.637088 0.033 Uiso 1 1 calc R U . . .
C4 C 0.2822(3) 0.0661(3) 0.4576(3) 0.0255(6) Uani 1 1 d . . . . .
Br2 Br 0.22603(4) -0.06312(3) 0.40523(3) 0.03320(10) Uani 1 1 d . . . . .
C5 C 0.3688(3) 0.1684(3) 0.3740(3) 0.0247(6) Uani 1 1 d . . . . .
H5 H 0.402235 0.173498 0.290604 0.030 Uiso 1 1 calc R U . . .
C6 C 0.4084(3) 0.2658(3) 0.4113(3) 0.0226(5) Uani 1 1 d . . . . .
C7 C 0.4933(3) 0.3744(3) 0.3150(3) 0.0239(5) Uani 1 1 d . . . . .
H7 H 0.519164 0.370755 0.233907 0.029 Uiso 1 1 calc R U . . .
N1 N 0.5376(3) 0.4753(2) 0.3269(2) 0.0259(5) Uani 1 1 d . . . . .
C8 C 0.6179(3) 0.5697(3) 0.2091(3) 0.0243(5) Uani 1 1 d . . . . .
C9 C 0.5315(3) 0.6844(3) 0.1105(3) 0.0274(6) Uani 1 1 d . . . . .
C10 C 0.6102(4) 0.7690(3) -0.0029(3) 0.0309(6) Uani 1 1 d . . . . .
H10 H 0.554723 0.848551 -0.070401 0.037 Uiso 1 1 calc R U . . .
C11 C 0.7673(4) 0.7397(3) -0.0194(3) 0.0326(6) Uani 1 1 d . . . . .
H11 H 0.818869 0.797928 -0.098058 0.039 Uiso 1 1 calc R U . . .
C12 C 0.8492(3) 0.6252(3) 0.0790(3) 0.0315(6) Uani 1 1 d . . . . .
H12 H 0.956957 0.604787 0.066561 0.038 Uiso 1 1 calc R U . . .
C13 C 0.7774(3) 0.5393(3) 0.1959(3) 0.0265(6) Uani 1 1 d . . . . .
C14 C 0.3584(4) 0.7195(3) 0.1226(4) 0.0404(7) Uani 1 1 d . . . . .
H14 H 0.321024 0.646078 0.207853 0.048 Uiso 1 1 calc R U . . .
C15 C 0.2709(4) 0.7226(5) 0.0081(5) 0.0639(12) Uani 1 1 d . . . . .
H15A H 0.309386 0.791196 -0.076603 0.096 Uiso 1 1 calc R U . . .
H15B H 0.159651 0.747371 0.016882 0.096 Uiso 1 1 calc R U . . .
H15C H 0.287832 0.631098 0.010946 0.096 Uiso 1 1 calc R U . . .
C16 C 0.3251(4) 0.8581(4) 0.1267(4) 0.0446(8) Uani 1 1 d . . . . .
H16A H 0.383595 0.854771 0.199251 0.067 Uiso 1 1 calc R U . . .
H16B H 0.213755 0.876296 0.141221 0.067 Uiso 1 1 calc R U . . .
H16C H 0.356673 0.932120 0.042225 0.067 Uiso 1 1 calc R U . . .
C17 C 0.8734(3) 0.4166(3) 0.3035(3) 0.0336(7) Uani 1 1 d . . . . .
H17 H 0.803069 0.371268 0.380964 0.040 Uiso 1 1 calc R U . . .
C18 C 0.9373(5) 0.3103(4) 0.2573(4) 0.0529(10) Uani 1 1 d . . . . .
H18A H 0.851752 0.282048 0.226904 0.079 Uiso 1 1 calc R U . . .
H18B H 0.990570 0.229377 0.331007 0.079 Uiso 1 1 calc R U . . .
H18C H 1.010834 0.350548 0.184042 0.079 Uiso 1 1 calc R U . . .
C19 C 1.0041(5) 0.4634(4) 0.3511(4) 0.0655(12) Uani 1 1 d . . . . .
H19A H 1.054566 0.384442 0.428136 0.098 Uiso 1 1 calc R U . . .
H19B H 0.960943 0.535574 0.376043 0.098 Uiso 1 1 calc R U . . .
H19C H 1.080453 0.500159 0.279488 0.098 Uiso 1 1 calc R U . . .

loop_
_atom_site_aniso_label
_atom_site_aniso_U_11
_atom_site_aniso_U_22
_atom_site_aniso_U_33
_atom_site_aniso_U_23
_atom_site_aniso_U_13
_atom_site_aniso_U_12
V1 0.0212(4) 0.0200(5) 0.0173(4) -0.0079(4) 0.0011(3) -0.0040(3)
O2 0.0263(19) 0.028(2) 0.0226(18) -0.0107(16) -0.0010(15) -0.0007(15)
O1 0.0545(13) 0.0322(11) 0.0226(10) -0.0139(9) 0.0074(9) -0.0228(10)
C1 0.0295(14) 0.0226(14) 0.0213(13) -0.0075(11) -0.0027(10) -0.0046(11)
C2 0.0381(16) 0.0279(15) 0.0209(13) -0.0094(11) 0.0013(11) -0.0100(12)
Br1 0.0777(3) 0.0430(2) 0.02621(17) -0.01705(15) 0.01810(16) -0.03403(18)
C3 0.0294(14) 0.0232(14) 0.0257(14) -0.0068(11) -0.0017(11) -0.0067(11)
C4 0.0256(13) 0.0222(13) 0.0298(14) -0.0123(11) -0.0059(11) -0.0020(11)
Br2 0.03951(18) 0.03025(17) 0.03635(18) -0.01893(14) -0.00020(13) -0.01106(13)
C5 0.0241(13) 0.0280(14) 0.0232(13) -0.0129(11) -0.0010(10) -0.0018(11)
C6 0.0216(12) 0.0208(13) 0.0239(13) -0.0087(11) -0.0038(10) -0.0010(10)
C7 0.0231(13) 0.0258(14) 0.0221(13) -0.0105(11) 0.0001(10) -0.0022(10)
N1 0.0283(12) 0.0270(12) 0.0245(11) -0.0132(10) 0.0079(9) -0.0090(9)
C8 0.0284(14) 0.0266(14) 0.0207(13) -0.0122(11) 0.0052(10) -0.0091(11)
C9 0.0270(14) 0.0287(15) 0.0294(14) -0.0154(12) -0.0003(11) -0.0049(11)
C10 0.0407(16) 0.0264(15) 0.0238(14) -0.0094(12) -0.0050(12) -0.0033(12)
C11 0.0408(16) 0.0335(16) 0.0212(14) -0.0099(12) 0.0074(12) -0.0099(13)
C12 0.0281(14) 0.0386(17) 0.0277(14) -0.0154(13) 0.0058(11) -0.0055(12)
C13 0.0265(14) 0.0303(15) 0.0228(13) -0.0126(12) 0.0018(11) -0.0030(11)
C14 0.0279(15) 0.0367(18) 0.054(2) -0.0185(16) -0.0022(14) -0.0026(13)
C15 0.038(2) 0.063(3) 0.108(4) -0.052(3) -0.025(2) 0.0027(18)
C16 0.0340(17) 0.045(2) 0.056(2) -0.0268(17) -0.0027(15) 0.0046(14)
C17 0.0323(15) 0.0355(17) 0.0263(14) -0.0095(13) 0.0007(12) -0.0002(13)
C18 0.068(3) 0.040(2) 0.042(2) -0.0158(16) -0.0087(18) 0.0143(18)
C19 0.067(3) 0.052(2) 0.068(3) -0.018(2) -0.038(2) 0.004(2)

loop_
_atom_type_symbol
_atom_type_description
_atom_type_scat_dispersion_real
_atom_type_scat_dispersion_imag
_atom_type_scat_source
C C 0.0181 0.0091 'International Tables Vol C Tables 4.2.6.8 and 6.1.1.4'
H H 0.0000 0.0000 'International Tables Vol C Tables 4.2.6.8 and 6.1.1.4'
N N 0.0311 0.0180 'International Tables Vol C Tables 4.2.6.8 and 6.1.1.4'
O O 0.0492 0.0322 'International Tables Vol C Tables 4.2.6.8 and 6.1.1.4'
V V 0.0687 2.1097 'International Tables Vol C Tables 4.2.6.8 and 6.1.1.4'
Br Br -0.6763 1.2805 'International Tables Vol C Tables 4.2.6.8 and 6.1.1.4'

loop_
_geom_angle_atom_site_label_1
_geom_angle_atom_site_label_2
_geom_angle_atom_site_label_3
_geom_angle
_geom_angle_site_symmetry_1
_geom_angle_site_symmetry_3
_geom_angle_publ_flag
V1 V1 O2 175.75(18) 2_666 . ?
V1 V1 O1 75.81(12) 2_666 2_666 ?
O2 V1 O1 105.71(16) . 2_666 ?
V1 V1 O1 73.54(12) 2_666 . ?
O2 V1 O1 104.87(16) . . ?
O1 V1 O1 149.35(6) 2_666 . ?
V1 V1 N1 80.50(12) 2_666 . ?
O2 V1 N1 103.45(15) . . ?
O1 V1 N1 87.70(9) 2_666 . ?
O1 V1 N1 87.30(9) . . ?
V1 V1 N1 72.96(11) 2_666 2_666 ?
O2 V1 N1 103.07(15) . 2_666 ?
O1 V1 N1 85.86(9) 2_666 2_666 ?
O1 V1 N1 85.26(9) . 2_666 ?
N1 V1 N1 153.47(5) . 2_666 ?
C1 O1 V1 133.72(18) . 2_666 ?
C1 O1 V1 131.67(17) . . ?
O1 C1 C6 123.0(2) . . ?
O1 C1 C2 121.1(2) . . ?
C6 C1 C2 115.9(2) . . ?
C3 C2 C1 123.0(3) . . ?
C3 C2 Br1 119.0(2) . . ?
C1 C2 Br1 118.0(2) . . ?
C2 C3 C4 119.3(3) . . ?
C2 C3 H3 120.4 . . ?
C4 C3 H3 120.4 . . ?
C5 C4 C3 120.6(2) . . ?
C5 C4 Br2 120.0(2) . . ?
C3 C4 Br2 119.5(2) . . ?
C4 C5 C6 120.2(2) . . ?
C4 C5 H5 119.9 . . ?
C6 C5 H5 119.9 . . ?
C5 C6 C1 121.1(2) . . ?
C5 C6 C7 116.8(2) . . ?
C1 C6 C7 122.1(2) . . ?
N1 C7 C6 127.2(2) . . ?
N1 C7 H7 116.4 . . ?
C6 C7 H7 116.4 . . ?
C7 N1 C8 113.4(2) . . ?
C7 N1 V1 122.70(18) . . ?
C8 N1 V1 122.02(17) . . ?
C7 N1 V1 121.25(18) . 2_666 ?
C8 N1 V1 123.26(17) . 2_666 ?
C13 C8 C9 122.1(2) . . ?
C13 C8 N1 118.8(2) . . ?
C9 C8 N1 119.0(2) . . ?
C10 C9 C8 117.7(3) . . ?
C10 C9 C14 119.3(3) . . ?
C8 C9 C14 123.0(3) . . ?
C11 C10 C9 121.4(3) . . ?
C11 C10 H10 119.3 . . ?
C9 C10 H10 119.3 . . ?
C10 C11 C12 119.6(3) . . ?
C10 C11 H11 120.2 . . ?
C12 C11 H11 120.2 . . ?
C11 C12 C13 121.5(3) . . ?
C11 C12 H12 119.3 . . ?
C13 C12 H12 119.3 . . ?
C12 C13 C8 117.8(3) . . ?
C12 C13 C17 119.6(3) . . ?
C8 C13 C17 122.6(2) . . ?
C9 C14 C16 110.3(3) . . ?
C9 C14 C15 110.8(3) . . ?
C16 C14 C15 110.7(3) . . ?
C9 C14 H14 108.3 . . ?
C16 C14 H14 108.3 . . ?
C15 C14 H14 108.3 . . ?
C14 C15 H15A 109.5 . . ?
C14 C15 H15B 109.5 . . ?
H15A C15 H15B 109.5 . . ?
C14 C15 H15C 109.5 . . ?
H15A C15 H15C 109.5 . . ?
H15B C15 H15C 109.5 . . ?
C14 C16 H16A 109.5 . . ?
C14 C16 H16B 109.5 . . ?
H16A C16 H16B 109.5 . . ?
C14 C16 H16C 109.5 . . ?
H16A C16 H16C 109.5 . . ?
H16B C16 H16C 109.5 . . ?
C18 C17 C13 111.5(3) . . ?
C18 C17 C19 110.8(3) . . ?
C13 C17 C19 111.3(3) . . ?
C18 C17 H17 107.7 . . ?
C13 C17 H17 107.7 . . ?
C19 C17 H17 107.7 . . ?
C17 C18 H18A 109.5 . . ?
C17 C18 H18B 109.5 . . ?
H18A C18 H18B 109.5 . . ?
C17 C18 H18C 109.5 . . ?
H18A C18 H18C 109.5 . . ?
H18B C18 H18C 109.5 . . ?
C17 C19 H19A 109.5 . . ?
C17 C19 H19B 109.5 . . ?
H19A C19 H19B 109.5 . . ?
C17 C19 H19C 109.5 . . ?
H19A C19 H19C 109.5 . . ?
H19B C19 H19C 109.5 . . ?

loop_
_geom_bond_atom_site_label_1
_geom_bond_atom_site_label_2
_geom_bond_distance
_geom_bond_site_symmetry_2
_geom_bond_publ_flag
V1 V1 0.9934(17) 2_666 ?
V1 O2 1.586(4) . ?
V1 O1 1.869(2) 2_666 ?
V1 O1 1.889(2) . ?
V1 N1 2.126(2) . ?
V1 N1 2.193(2) 2_666 ?
O1 C1 1.312(3) . ?
C1 C6 1.414(4) . ?
C1 C2 1.414(4) . ?
C2 C3 1.374(4) . ?
C2 Br1 1.893(3) . ?
C3 C4 1.390(4) . ?
C3 H3 0.9500 . ?
C4 C5 1.369(4) . ?
C4 Br2 1.896(3) . ?
C5 C6 1.404(4) . ?
C5 H5 0.9500 . ?
C6 C7 1.443(4) . ?
C7 N1 1.284(4) . ?
C7 H7 0.9500 . ?
N1 C8 1.462(3) . ?
C8 C13 1.396(4) . ?
C8 C9 1.401(4) . ?
C9 C10 1.392(4) . ?
C9 C14 1.515(4) . ?
C10 C11 1.381(4) . ?
C10 H10 0.9500 . ?
C11 C12 1.381(4) . ?
C11 H11 0.9500 . ?
C12 C13 1.389(4) . ?
C12 H12 0.9500 . ?
C13 C17 1.524(4) . ?
C14 C16 1.530(5) . ?
C14 C15 1.533(5) . ?
C14 H14 1.0000 . ?
C15 H15A 0.9800 . ?
C15 H15B 0.9800 . ?
C15 H15C 0.9800 . ?
C16 H16A 0.9800 . ?
C16 H16B 0.9800 . ?
C16 H16C 0.9800 . ?
C17 C18 1.515(5) . ?
C17 C19 1.527(5) . ?
C17 H17 1.0000 . ?
C18 H18A 0.9800 . ?
C18 H18B 0.9800 . ?
C18 H18C 0.9800 . ?
C19 H19A 0.9800 . ?
C19 H19B 0.9800 . ?
C19 H19C 0.9800 . ?

loop_
_geom_torsion_atom_site_label_1
_geom_torsion_atom_site_label_2
_geom_torsion_atom_site_label_3
_geom_torsion_atom_site_label_4
_geom_torsion
_geom_torsion_site_symmetry_1
_geom_torsion_site_symmetry_2
_geom_torsion_site_symmetry_3
_geom_torsion_site_symmetry_4
_geom_torsion_publ_flag
V1 V1 O1 C1 -108.2(3) 2_666 . . . ?
O2 V1 O1 C1 75.9(3) . . . . ?
O1 V1 O1 C1 -108.2(3) 2_666 . . . ?
N1 V1 O1 C1 -27.4(3) . . . . ?
N1 V1 O1 C1 178.1(3) 2_666 . . . ?
O2 V1 O1 V1 -175.90(19) . . . 2_666 ?
O1 V1 O1 V1 -0.004(1) 2_666 . . 2_666 ?
N1 V1 O1 V1 80.89(11) . . . 2_666 ?
N1 V1 O1 V1 -73.62(11) 2_666 . . 2_666 ?
V1 O1 C1 C6 -19.0(4) 2_666 . . . ?
V1 O1 C1 C6 23.0(4) . . . . ?
V1 O1 C1 C2 161.6(2) 2_666 . . . ?
V1 O1 C1 C2 -156.3(2) . . . . ?
O1 C1 C2 C3 -180.0(3) . . . . ?
C6 C1 C2 C3 0.7(4) . . . . ?
O1 C1 C2 Br1 2.2(4) . . . . ?
C6 C1 C2 Br1 -177.12(19) . . . . ?
C1 C2 C3 C4 0.3(4) . . . . ?
Br1 C2 C3 C4 178.1(2) . . . . ?
C2 C3 C4 C5 -0.8(4) . . . . ?
C2 C3 C4 Br2 -179.4(2) . . . . ?
C3 C4 C5 C6 0.2(4) . . . . ?
Br2 C4 C5 C6 178.87(19) . . . . ?
C4 C5 C6 C1 0.8(4) . . . . ?
C4 C5 C6 C7 -177.0(2) . . . . ?
O1 C1 C6 C5 179.4(3) . . . . ?
C2 C1 C6 C5 -1.2(4) . . . . ?
O1 C1 C6 C7 -2.9(4) . . . . ?
C2 C1 C6 C7 176.5(2) . . . . ?
C5 C6 C7 N1 178.2(3) . . . . ?
C1 C6 C7 N1 0.4(4) . . . . ?
C6 C7 N1 C8 -178.5(2) . . . . ?
C6 C7 N1 V1 -13.9(4) . . . . ?
C6 C7 N1 V1 17.5(4) . . . 2_666 ?
C7 N1 C8 C13 -86.0(3) . . . . ?
V1 N1 C8 C13 109.2(3) . . . . ?
V1 N1 C8 C13 77.6(3) 2_666 . . . ?
C7 N1 C8 C9 91.2(3) . . . . ?
V1 N1 C8 C9 -73.5(3) . . . . ?
V1 N1 C8 C9 -105.1(3) 2_666 . . . ?
C13 C8 C9 C10 -0.1(4) . . . . ?
N1 C8 C9 C10 -177.3(2) . . . . ?
C13 C8 C9 C14 -180.0(3) . . . . ?
N1 C8 C9 C14 2.8(4) . . . . ?
C8 C9 C10 C11 1.4(4) . . . . ?
C14 C9 C10 C11 -178.8(3) . . . . ?
C9 C10 C11 C12 -0.9(5) . . . . ?
C10 C11 C12 C13 -0.9(5) . . . . ?
C11 C12 C13 C8 2.1(4) . . . . ?
C11 C12 C13 C17 -178.2(3) . . . . ?
C9 C8 C13 C12 -1.6(4) . . . . ?
N1 C8 C13 C12 175.7(2) . . . . ?
C9 C8 C13 C17 178.7(3) . . . . ?
N1 C8 C13 C17 -4.1(4) . . . . ?
C10 C9 C14 C16 -64.0(4) . . . . ?
C8 C9 C14 C16 115.8(3) . . . . ?
C10 C9 C14 C15 59.0(4) . . . . ?
C8 C9 C14 C15 -121.2(3) . . . . ?
C12 C13 C17 C18 -65.3(4) . . . . ?
C8 C13 C17 C18 114.4(3) . . . . ?
C12 C13 C17 C19 59.0(4) . . . . ?
C8 C13 C17 C19 -121.3(3) . . . . ?
